data_8104708
loop_
_publ_author_name
'Wang, Wenxiang'

_publ_section_title
;
 The crystal structure of
 4-(6-acetyl-5-methyl-4,7-dihydrotetrazolo[1,5-a]pyrimidin-7-yl)benzonitrile,
 C14H12N6O
;
_journal_issue 4
_journal_name_full 'Zeitschrift f\"ur Kristallographie - New Crystal Structures'
_journal_page_first 777
_journal_page_last 778
_journal_paper_doi 10.1515/ncrs-2021-0106
_journal_volume 236
_journal_year 2021
_chemical_formula_moiety 'C14 H12 N6 O'
_chemical_formula_sum 'C14 H12 N6 O'
_chemical_formula_weight 280.30
_chemical_name_systematic
;
4-(6-acetyl-5-methyl-4,7-dihydrotetrazolo[1,5-a]pyrimidin-7-yl)benzonitrile 
;
_space_group_crystal_system monoclinic
_space_group_IT_number 14
_space_group_name_Hall '-P 2ybc'
_space_group_name_H-M_alt 'P 1 21/c 1'
_atom_sites_solution_hydrogens geom
_cell_angle_alpha 90
_cell_angle_beta 100.59(3)
_cell_angle_gamma 90
_cell_formula_units_Z 4
_cell_length_a 17.827(4)
_cell_length_b 11.021(2)
_cell_length_c 7.0936(14)
_cell_measurement_reflns_used 3114
_cell_measurement_temperature 293(2)
_cell_measurement_theta_max 31.6110
_cell_measurement_theta_min 2.9770
_cell_volume 1370.0(5)
_computing_cell_refinement 'CrystalClear (Rigaku, 2005)[1]'
_computing_data_collection 'CrystalClear (Rigaku, 2005)[1]'
_computing_data_reduction 'CrystalClear (Rigaku, 2005)[1]'
_computing_molecular_graphics 'Olex2 1.3 (Dolomanov et al., 2009)[2]'
_computing_publication_material 'Olex2 1.3 (Dolomanov et al., 2009)[2, 5]'
_computing_structure_refinement 'SHELXL 2018/3 (Sheldrick, 2015)[4]'
_computing_structure_solution 'SHELXS 2018/3 (Sheldrick, 2015)[3]'
_diffrn_ambient_temperature 293(2)
_diffrn_measured_fraction_theta_full 0.996
_diffrn_measured_fraction_theta_max 0.992
_diffrn_measurement_device_type 'Bruker P4'
_diffrn_measurement_method '\w scans'
_diffrn_radiation_monochromator graphite
_diffrn_radiation_type MoK\a
_diffrn_radiation_wavelength 0.71073
_diffrn_reflns_av_R_equivalents 0.0799
_diffrn_reflns_av_unetI/netI 0.0656
_diffrn_reflns_Laue_measured_fraction_full 0.996
_diffrn_reflns_Laue_measured_fraction_max 0.992
_diffrn_reflns_limit_h_max 23
_diffrn_reflns_limit_h_min -22
_diffrn_reflns_limit_k_max 14
_diffrn_reflns_limit_k_min -14
_diffrn_reflns_limit_l_max 9
_diffrn_reflns_limit_l_min -9
_diffrn_reflns_number 13141
_diffrn_reflns_point_group_measured_fraction_full 0.996
_diffrn_reflns_point_group_measured_fraction_max 0.992
_diffrn_reflns_theta_full 25.242
_diffrn_reflns_theta_max 27.476
_diffrn_reflns_theta_min 3.458
_exptl_absorpt_coefficient_mu 0.093
_exptl_absorpt_correction_T_max 0.992
_exptl_absorpt_correction_T_min 0.934
_exptl_absorpt_correction_type none
_exptl_crystal_colour colorless
_exptl_crystal_density_diffrn 1.359
_exptl_crystal_density_method 'not measured'
_exptl_crystal_description prism
_exptl_crystal_F_000 584
_exptl_crystal_size_max 0.38
_exptl_crystal_size_mid 0.18
_exptl_crystal_size_min 0.16
_refine_diff_density_max 0.351
_refine_diff_density_min -0.372
_refine_diff_density_rms 0.061
_refine_ls_extinction_coef .
_refine_ls_extinction_method none
_refine_ls_goodness_of_fit_ref 1.036
_refine_ls_hydrogen_treatment constr
_refine_ls_matrix_type full
_refine_ls_number_parameters 190
_refine_ls_number_reflns 3109
_refine_ls_number_restraints 0
_refine_ls_restrained_S_all 1.036
_refine_ls_R_factor_all 0.1143
_refine_ls_R_factor_gt 0.0824
_refine_ls_shift/su_max 0.000
_refine_ls_shift/su_mean 0.000
_refine_ls_structure_factor_coef Fsqd
_refine_ls_weighting_details 'w=1/[\s^2^(Fo^2^)+(0.0950P)^2^+1.0146P] where P=(Fo^2^+2Fc^2^)/3'
_refine_ls_weighting_scheme calc
_refine_ls_wR_factor_gt 0.2008
_refine_ls_wR_factor_ref 0.2208
_reflns_Friedel_coverage 0.000
_reflns_Friedel_fraction_full .
_reflns_Friedel_fraction_max .
_reflns_number_gt 2098
_reflns_number_total 3109
_reflns_threshold_expression 'I > 2\s(I)'
_cod_data_source_file suppl_j_ncrs-2021-0106_suppl.cif
_cod_data_source_block 2
_cod_database_code 8104708
_shelx_space_group_comment
;
The symmetry employed for this shelxl refinement is uniquely defined
by the following loop, which should always be used as a source of
symmetry information in preference to the above space-group names.
They are only intended as comments.
;
_olex2_refinement_description
;
1. Fixed Uiso
 At 1.2 times of:
  All C(H) groups, All N(H) groups
 At 1.5 times of:
  All C(H,H,H) groups
2.a Ternary CH refined with riding coordinates:
 C7(H7)
2.b Me refined with riding coordinates:
 C2(H2A,H2B,H2C), C6(H6A,H6B,H6C)
2.c Aromatic/amide H refined with riding coordinates:
 N5(H5), C9(H9), C11(H11), C12(H12), C28(H28)
;

loop_
_space_group_symop_operation_xyz
'x, y, z'
'-x, y+1/2, -z+1/2'
'-x, -y, -z'
'x, -y-1/2, z-1/2'

loop_
_atom_site_label
_atom_site_type_symbol
_atom_site_fract_x
_atom_site_fract_y
_atom_site_fract_z
_atom_site_U_iso_or_equiv
_atom_site_adp_type
_atom_site_occupancy
_atom_site_site_symmetry_order
_atom_site_calc_flag
_atom_site_refinement_flags_posn
_atom_site_refinement_flags_adp
_atom_site_refinement_flags_occupancy
_atom_site_disorder_assembly
_atom_site_disorder_group
O1 O 0.18894(17) 0.1203(3) 0.3687(4) 0.0760(9) Uani 1 1 d . . . . .
N1 N 0.07279(14) -0.1021(3) 1.0839(4) 0.0456(7) Uani 1 1 d . . . . .
N2 N 0.12557(15) -0.1869(3) 1.1583(4) 0.0500(7) Uani 1 1 d . . . . .
N3 N 0.18428(14) -0.1836(2) 1.0767(4) 0.0442(7) Uani 1 1 d . . . . .
N4 N 0.17045(13) -0.0947(2) 0.9432(3) 0.0337(5) Uani 1 1 d . . . . .
N5 N 0.07367(14) 0.0416(2) 0.8264(4) 0.0443(7) Uani 1 1 d . . . . .
H5 H 0.033314 0.079874 0.842575 0.053 Uiso 1 1 calc R U . . .
N6 N 0.5348(2) 0.1756(3) 1.4104(6) 0.0848(12) Uani 1 1 d . . . . .
C1 C 0.10313(15) -0.0473(3) 0.9500(4) 0.0349(6) Uani 1 1 d . . . . .
C2 C 0.0623(2) 0.1581(4) 0.5385(5) 0.0603(10) Uani 1 1 d . . . . .
H2A H 0.015992 0.176678 0.583528 0.090 Uiso 1 1 calc R U . . .
H2B H 0.090935 0.231224 0.532208 0.090 Uiso 1 1 calc R U . . .
H2C H 0.050041 0.122390 0.413105 0.090 Uiso 1 1 calc R U . . .
C3 C 0.10891(17) 0.0703(3) 0.6738(4) 0.0406(7) Uani 1 1 d . . . . .
C4 C 0.17748(16) 0.0227(3) 0.6597(4) 0.0367(7) Uani 1 1 d . . . . .
C5 C 0.21355(19) 0.0453(3) 0.4905(4) 0.0468(8) Uani 1 1 d . . . . .
C6 C 0.2827(2) -0.0262(4) 0.4709(5) 0.0621(10) Uani 1 1 d . . . . .
H6A H 0.294985 -0.081117 0.577068 0.093 Uiso 1 1 calc R U . . .
H6B H 0.272841 -0.071417 0.353251 0.093 Uiso 1 1 calc R U . . .
H6C H 0.324780 0.027977 0.469608 0.093 Uiso 1 1 calc R U . . .
C7 C 0.22207(15) -0.0593(3) 0.8137(4) 0.0340(6) Uani 1 1 d . . . . .
H7 H 0.237281 -0.132504 0.751895 0.041 Uiso 1 1 calc R U . . .
C8 C 0.29329(15) -0.0017(3) 0.9321(4) 0.0345(6) Uani 1 1 d . . . . .
C9 C 0.35549(16) -0.0746(3) 0.9999(4) 0.0421(7) Uani 1 1 d . . . . .
H9 H 0.355020 -0.155924 0.964883 0.051 Uiso 1 1 calc R U . . .
C10 C 0.41976(17) 0.0936(3) 1.1697(4) 0.0439(8) Uani 1 1 d . . . . .
C11 C 0.35837(18) 0.1682(3) 1.0986(5) 0.0486(8) Uani 1 1 d . . . . .
H11 H 0.359683 0.250051 1.130835 0.058 Uiso 1 1 calc R U . . .
C12 C 0.29525(17) 0.1201(3) 0.9795(4) 0.0434(7) Uani 1 1 d . . . . .
H12 H 0.254017 0.169791 0.931190 0.052 Uiso 1 1 calc R U . . .
C13 C 0.4846(2) 0.1418(4) 1.3034(5) 0.0597(10) Uani 1 1 d . . . . .
C28 C 0.41855(17) -0.0265(3) 1.1201(5) 0.0469(8) Uani 1 1 d . . . . .
H28 H 0.460099 -0.075830 1.167074 0.056 Uiso 1 1 calc R U . . .

loop_
_atom_site_aniso_label
_atom_site_aniso_U_11
_atom_site_aniso_U_22
_atom_site_aniso_U_33
_atom_site_aniso_U_23
_atom_site_aniso_U_13
_atom_site_aniso_U_12
O1 0.093(2) 0.084(2) 0.0549(16) 0.0297(15) 0.0230(14) 0.0051(16)
N1 0.0411(14) 0.0516(16) 0.0442(15) 0.0138(12) 0.0080(11) 0.0025(11)
N2 0.0467(15) 0.0514(17) 0.0509(16) 0.0182(13) 0.0066(12) 0.0027(12)
N3 0.0418(14) 0.0417(15) 0.0486(15) 0.0161(12) 0.0066(11) 0.0036(11)
N4 0.0356(12) 0.0337(12) 0.0308(12) 0.0048(10) 0.0037(9) 0.0007(9)
N5 0.0450(14) 0.0428(15) 0.0465(15) 0.0143(12) 0.0123(12) 0.0113(11)
N6 0.079(2) 0.075(2) 0.084(3) -0.001(2) -0.027(2) -0.0266(19)
C1 0.0365(15) 0.0358(14) 0.0322(14) 0.0052(12) 0.0059(11) -0.0003(12)
C2 0.060(2) 0.063(2) 0.055(2) 0.0231(18) 0.0016(17) 0.0091(17)
C3 0.0445(17) 0.0411(17) 0.0338(15) 0.0028(13) 0.0008(12) -0.0025(13)
C4 0.0419(16) 0.0363(15) 0.0302(14) -0.0008(12) 0.0024(12) -0.0056(12)
C5 0.0561(19) 0.0525(19) 0.0316(16) 0.0006(14) 0.0076(14) -0.0130(15)
C6 0.067(2) 0.084(3) 0.0408(19) -0.0005(18) 0.0238(17) -0.002(2)
C7 0.0367(14) 0.0325(14) 0.0327(14) -0.0018(12) 0.0057(11) -0.0004(11)
C8 0.0361(14) 0.0355(15) 0.0322(14) -0.0020(12) 0.0072(11) -0.0012(11)
C9 0.0381(16) 0.0413(17) 0.0461(17) -0.0061(14) 0.0057(13) 0.0020(12)
C10 0.0418(16) 0.0507(19) 0.0372(16) -0.0015(14) 0.0018(13) -0.0087(13)
C11 0.059(2) 0.0351(16) 0.0481(18) -0.0047(14) 0.0011(15) -0.0061(14)
C12 0.0460(17) 0.0378(16) 0.0437(17) -0.0016(13) 0.0011(13) 0.0038(13)
C13 0.058(2) 0.056(2) 0.059(2) 0.0014(18) -0.0046(17) -0.0133(17)
C28 0.0393(16) 0.0497(19) 0.0497(18) 0.0019(15) 0.0033(14) 0.0026(13)

loop_
_atom_type_symbol
_atom_type_description
_atom_type_scat_dispersion_real
_atom_type_scat_dispersion_imag
_atom_type_scat_source
C C 0.0033 0.0016 'International Tables Vol C Tables 4.2.6.8 and 6.1.1.4'
H H 0.0000 0.0000 'International Tables Vol C Tables 4.2.6.8 and 6.1.1.4'
N N 0.0061 0.0033 'International Tables Vol C Tables 4.2.6.8 and 6.1.1.4'
O O 0.0106 0.0060 'International Tables Vol C Tables 4.2.6.8 and 6.1.1.4'

loop_
_geom_angle_atom_site_label_1
_geom_angle_atom_site_label_2
_geom_angle_atom_site_label_3
_geom_angle
_geom_angle_site_symmetry_1
_geom_angle_site_symmetry_3
C1 N1 N2 104.3(2) . .
N3 N2 N1 111.5(2) . .
N2 N3 N4 106.1(2) . .
N3 N4 C7 125.1(2) . .
C1 N4 N3 108.2(2) . .
C1 N4 C7 126.7(2) . .
C1 N5 H5 120.2 . .
C1 N5 C3 119.6(2) . .
C3 N5 H5 120.2 . .
N1 C1 N5 129.3(3) . .
N4 C1 N1 109.9(2) . .
N4 C1 N5 120.7(2) . .
H2A C2 H2B 109.5 . .
H2A C2 H2C 109.5 . .
H2B C2 H2C 109.5 . .
C3 C2 H2A 109.5 . .
C3 C2 H2B 109.5 . .
C3 C2 H2C 109.5 . .
N5 C3 C2 111.7(3) . .
C4 C3 N5 121.1(3) . .
C4 C3 C2 127.2(3) . .
C3 C4 C5 121.8(3) . .
C3 C4 C7 122.5(3) . .
C5 C4 C7 115.7(3) . .
O1 C5 C4 122.3(3) . .
O1 C5 C6 119.3(3) . .
C4 C5 C6 118.4(3) . .
C5 C6 H6A 109.5 . .
C5 C6 H6B 109.5 . .
C5 C6 H6C 109.5 . .
H6A C6 H6B 109.5 . .
H6A C6 H6C 109.5 . .
H6B C6 H6C 109.5 . .
N4 C7 C4 107.6(2) . .
N4 C7 H7 108.6 . .
N4 C7 C8 108.6(2) . .
C4 C7 H7 108.6 . .
C4 C7 C8 114.8(2) . .
C8 C7 H7 108.6 . .
C9 C8 C7 118.9(3) . .
C9 C8 C12 119.8(3) . .
C12 C8 C7 121.3(3) . .
C8 C9 H9 120.0 . .
C8 C9 C28 120.0(3) . .
C28 C9 H9 120.0 . .
C11 C10 C13 120.0(3) . .
C28 C10 C11 120.4(3) . .
C28 C10 C13 119.6(3) . .
C10 C11 H11 120.2 . .
C12 C11 C10 119.6(3) . .
C12 C11 H11 120.2 . .
C8 C12 H12 119.9 . .
C11 C12 C8 120.1(3) . .
C11 C12 H12 119.9 . .
N6 C13 C10 177.6(4) . .
C9 C28 H28 120.0 . .
C10 C28 C9 120.1(3) . .
C10 C28 H28 120.0 . .

loop_
_geom_bond_atom_site_label_1
_geom_bond_atom_site_label_2
_geom_bond_distance
_geom_bond_site_symmetry_2
O1 C5 1.218(4) .
N1 N2 1.362(4) .
N1 C1 1.322(4) .
N2 N3 1.286(4) .
N3 N4 1.354(3) .
N4 C1 1.318(3) .
N4 C7 1.468(3) .
N5 H5 0.8600 .
N5 C1 1.354(4) .
N5 C3 1.384(4) .
N6 C13 1.126(4) .
C2 H2A 0.9600 .
C2 H2B 0.9600 .
C2 H2C 0.9600 .
C2 C3 1.502(4) .
C3 C4 1.351(4) .
C4 C5 1.483(4) .
C4 C7 1.524(4) .
C5 C6 1.491(5) .
C6 H6A 0.9600 .
C6 H6B 0.9600 .
C6 H6C 0.9600 .
C7 H7 0.9800 .
C7 C8 1.526(4) .
C8 C9 1.382(4) .
C8 C12 1.383(4) .
C9 H9 0.9300 .
C9 C28 1.385(4) .
C10 C11 1.387(5) .
C10 C13 1.454(4) .
C10 C28 1.368(5) .
C11 H11 0.9300 .
C11 C12 1.382(4) .
C12 H12 0.9300 .
C28 H28 0.9300 .

loop_
_geom_hbond_atom_site_label_D
_geom_hbond_atom_site_label_H
_geom_hbond_atom_site_label_A
_geom_hbond_distance_DH
_geom_hbond_distance_HA
_geom_hbond_distance_DA
_geom_hbond_angle_DHA
_geom_hbond_site_symmetry_A
_geom_hbond_publ_flag
N5 H5 N1 0.86 2.07 2.877(4) 156.7 3_557 yes

loop_
_geom_torsion_atom_site_label_1
_geom_torsion_atom_site_label_2
_geom_torsion_atom_site_label_3
_geom_torsion_atom_site_label_4
_geom_torsion
_geom_torsion_site_symmetry_1
_geom_torsion_site_symmetry_2
_geom_torsion_site_symmetry_3
_geom_torsion_site_symmetry_4
N1 N2 N3 N4 -0.3(3) . . . .
N2 N1 C1 N4 -0.4(3) . . . .
N2 N1 C1 N5 177.4(3) . . . .
N2 N3 N4 C1 0.0(3) . . . .
N2 N3 N4 C7 -179.5(3) . . . .
N3 N4 C1 N1 0.3(3) . . . .
N3 N4 C1 N5 -177.8(3) . . . .
N3 N4 C7 C4 167.4(2) . . . .
N3 N4 C7 C8 -67.7(3) . . . .
N4 C7 C8 C9 92.0(3) . . . .
N4 C7 C8 C12 -85.1(3) . . . .
N5 C3 C4 C5 175.5(3) . . . .
N5 C3 C4 C7 -3.4(4) . . . .
C1 N1 N2 N3 0.4(4) . . . .
C1 N4 C7 C4 -12.0(4) . . . .
C1 N4 C7 C8 112.9(3) . . . .
C1 N5 C3 C2 172.1(3) . . . .
C1 N5 C3 C4 -8.7(4) . . . .
C2 C3 C4 C5 -5.4(5) . . . .
C2 C3 C4 C7 175.8(3) . . . .
C3 N5 C1 N1 -167.9(3) . . . .
C3 N5 C1 N4 9.7(4) . . . .
C3 C4 C5 O1 10.2(5) . . . .
C3 C4 C5 C6 -170.2(3) . . . .
C3 C4 C7 N4 12.4(4) . . . .
C3 C4 C7 C8 -108.6(3) . . . .
C4 C7 C8 C9 -147.6(3) . . . .
C4 C7 C8 C12 35.4(4) . . . .
C5 C4 C7 N4 -166.5(2) . . . .
C5 C4 C7 C8 72.4(3) . . . .
C7 N4 C1 N1 179.8(2) . . . .
C7 N4 C1 N5 1.7(4) . . . .
C7 C4 C5 O1 -170.8(3) . . . .
C7 C4 C5 C6 8.7(4) . . . .
C7 C8 C9 C28 -175.0(3) . . . .
C7 C8 C12 C11 175.3(3) . . . .
C8 C9 C28 C10 -0.9(5) . . . .
C9 C8 C12 C11 -1.8(5) . . . .
C10 C11 C12 C8 0.2(5) . . . .
C11 C10 C28 C9 -0.7(5) . . . .
C12 C8 C9 C28 2.1(5) . . . .
C13 C10 C11 C12 -176.6(3) . . . .
C13 C10 C28 C9 177.0(3) . . . .
C28 C10 C11 C12 1.1(5) . . . .
